data_4085268
loop_
_publ_author_name
'Hicks, Jamie'
'Jones, Cameron'

_publ_section_title
;
 Low-Coordinate Cobalt(I) Complexes Stabilized by an Extremely Bulky Amide
 Ligand
;
_journal_issue 11
_journal_name_full Organometallics
_journal_page_first 2118
_journal_paper_doi 10.1021/om501233f
_journal_volume 34
_journal_year 2015
_chemical_formula_sum 'C67 H74 Co N3 Si'
_chemical_formula_weight 1008.31
_chemical_name_systematic
; 
 ? 
;
_space_group_IT_number 14
_symmetry_cell_setting monoclinic
_symmetry_space_group_name_Hall '-P 2ybc'
_symmetry_space_group_name_H-M 'P 1 21/c 1'
_atom_sites_solution_hydrogens geom
_atom_sites_solution_primary direct
_atom_sites_solution_secondary difmap
_audit_creation_method SHELXL-97
_cell_angle_alpha 90.00
_cell_angle_beta 96.23(3)
_cell_angle_gamma 90.00
_cell_formula_units_Z 4
_cell_length_a 22.050(4)
_cell_length_b 10.082(2)
_cell_length_c 25.070(5)
_cell_measurement_temperature 100(2)
_cell_volume 5540.3(19)
_computing_cell_refinement 'XDS (Kabsch, 1993)'
_computing_data_collection 'Blu-Ice (McPhillips, 2002)'
_computing_data_reduction 'XDS (Kabsch, 1993)'
_computing_molecular_graphics X-Seed
_computing_publication_material CifTAB
_computing_structure_refinement 'SHELXL-97 (Sheldrick, 1997)'
_computing_structure_solution 'SHELXS-97 (Sheldrick, 1990)'
_diffrn_ambient_temperature 100(2)
_diffrn_measured_fraction_theta_full 0.990
_diffrn_measured_fraction_theta_max 0.990
_diffrn_measurement_device_type 'ADSC Quantum 210r'
_diffrn_radiation_source 'Australian Synchrotron'
_diffrn_radiation_type Synchrotron
_diffrn_radiation_wavelength 0.71090
_diffrn_reflns_av_R_equivalents 0.0551
_diffrn_reflns_av_sigmaI/netI 0.0398
_diffrn_reflns_limit_h_max 27
_diffrn_reflns_limit_h_min -27
_diffrn_reflns_limit_k_max 12
_diffrn_reflns_limit_k_min -12
_diffrn_reflns_limit_l_max 30
_diffrn_reflns_limit_l_min -30
_diffrn_reflns_number 42378
_diffrn_reflns_theta_full 26.00
_diffrn_reflns_theta_max 26.00
_diffrn_reflns_theta_min 2.92
_exptl_absorpt_coefficient_mu 0.375
_exptl_absorpt_correction_T_max 0.992
_exptl_absorpt_correction_T_min 0.921
_exptl_absorpt_correction_type multi-scan
_exptl_absorpt_process_details XDS
_exptl_crystal_colour red
_exptl_crystal_density_diffrn 1.209
_exptl_crystal_density_method 'not measured'
_exptl_crystal_description needle
_exptl_crystal_F_000 2152
_exptl_crystal_size_max 0.20
_exptl_crystal_size_mid 0.02
_exptl_crystal_size_min 0.02
_refine_diff_density_max 1.237
_refine_diff_density_min -1.141
_refine_diff_density_rms 0.076
_refine_ls_extinction_method none
_refine_ls_goodness_of_fit_ref 1.032
_refine_ls_hydrogen_treatment constr
_refine_ls_matrix_type full
_refine_ls_number_parameters 653
_refine_ls_number_reflns 10783
_refine_ls_number_restraints 20
_refine_ls_restrained_S_all 1.036
_refine_ls_R_factor_all 0.0885
_refine_ls_R_factor_gt 0.0718
_refine_ls_shift/su_max 0.000
_refine_ls_shift/su_mean 0.000
_refine_ls_structure_factor_coef Fsqd
_refine_ls_weighting_details 'calc w=1/[\s^2^(Fo^2^)+(0.1052P)^2^+10.2802P] where P=(Fo^2^+2Fc^2^)/3'
_refine_ls_weighting_scheme calc
_refine_ls_wR_factor_gt 0.1935
_refine_ls_wR_factor_ref 0.2058
_reflns_number_gt 8583
_reflns_number_total 10783
_reflns_threshold_expression >2sigma(I)
_cod_data_source_file om501233f_si_002.cif
_cod_data_source_block compound7b
_cod_depositor_comments 'Adding full bibliography for 4085265--4085269.cif.'
_cod_original_sg_symbol_H-M P2(1)/c
_cod_database_code 4085268

loop_
_symmetry_equiv_pos_as_xyz
'x, y, z'
'-x, y+1/2, -z+1/2'
'-x, -y, -z'
'x, -y-1/2, z-1/2'

loop_
_atom_site_label
_atom_site_type_symbol
_atom_site_fract_x
_atom_site_fract_y
_atom_site_fract_z
_atom_site_U_iso_or_equiv
_atom_site_adp_type
_atom_site_occupancy
_atom_site_symmetry_multiplicity
_atom_site_calc_flag
_atom_site_refinement_flags
_atom_site_disorder_assembly
_atom_site_disorder_group
Co1 Co 0.22080(2) 0.71531(5) 0.304465(19) 0.03611(17) Uani 1 1 d . . .
Si1 Si 0.22486(4) 0.48492(8) 0.21947(3) 0.0250(2) Uani 1 1 d . . .
N1 N 0.24576(12) 0.6432(3) 0.23675(10) 0.0248(5) Uani 1 1 d . . .
N2 N 0.28432(14) 0.7630(3) 0.41649(11) 0.0357(7) Uani 1 1 d . . .
N3 N 0.21052(14) 0.6255(3) 0.41871(12) 0.0369(7) Uani 1 1 d . . .
C1 C 0.26868(14) 0.7408(3) 0.20446(12) 0.0250(6) Uani 1 1 d . . .
C40 C 0.28290(15) 0.3604(3) 0.25009(14) 0.0300(7) Uani 1 1 d . . .
C2 C 0.23074(14) 0.8515(3) 0.18885(12) 0.0264(6) Uani 1 1 d . . .
C34 C 0.20827(14) 0.4562(3) 0.14479(13) 0.0281(7) Uani 1 1 d . . .
C21 C 0.16717(14) 0.8511(3) 0.20712(12) 0.0266(6) Uani 1 1 d . . .
H21 H 0.1505 0.7597 0.2002 0.032 Uiso 1 1 calc R . .
C3 C 0.25057(15) 0.9517(3) 0.15710(13) 0.0298(7) Uani 1 1 d . . .
H3 H 0.2245 1.0250 0.1476 0.036 Uiso 1 1 calc R . .
C19 C 0.45488(16) 0.6204(4) 0.13776(14) 0.0333(7) Uani 1 1 d . . .
H19 H 0.4749 0.6894 0.1587 0.040 Uiso 1 1 calc R . .
C14 C 0.39987(15) 0.5699(3) 0.15154(13) 0.0283(7) Uani 1 1 d . . .
C46 C 0.15074(15) 0.4409(3) 0.24657(13) 0.0290(7) Uani 1 1 d . . .
C6 C 0.32680(14) 0.7361(3) 0.18565(13) 0.0262(6) Uani 1 1 d . . .
C22 C 0.17010(16) 0.8733(3) 0.26743(13) 0.0318(7) Uani 1 1 d . . .
C35 C 0.21032(17) 0.5538(4) 0.10525(14) 0.0357(8) Uani 1 1 d . . .
H35 H 0.2231 0.6410 0.1155 0.043 Uiso 1 1 calc R . .
C28 C 0.12335(15) 0.9453(3) 0.17509(13) 0.0304(7) Uani 1 1 d . . .
C5 C 0.34447(15) 0.8395(3) 0.15332(13) 0.0303(7) Uani 1 1 d . . .
H5 H 0.3836 0.8349 0.1408 0.036 Uiso 1 1 calc R . .
C47 C 0.14492(16) 0.3368(3) 0.28235(14) 0.0330(7) Uani 1 1 d . . .
H47 H 0.1801 0.2870 0.2951 0.040 Uiso 1 1 calc R . .
C15 C 0.37175(16) 0.4689(3) 0.12038(14) 0.0322(7) Uani 1 1 d . . .
H15 H 0.3342 0.4335 0.1292 0.039 Uiso 1 1 calc R . .
C7 C 0.37024(14) 0.6212(3) 0.20007(13) 0.0275(7) Uani 1 1 d . . .
H7 H 0.3447 0.5468 0.2117 0.033 Uiso 1 1 calc R . .
C8 C 0.41868(15) 0.6483(3) 0.24683(13) 0.0294(7) Uani 1 1 d . . .
C17 C 0.45225(18) 0.4693(4) 0.06278(15) 0.0406(9) Uani 1 1 d . . .
H17 H 0.4699 0.4352 0.0327 0.049 Uiso 1 1 calc R . .
C39 C 0.18839(16) 0.3301(4) 0.12750(14) 0.0347(7) Uani 1 1 d . . .
H39 H 0.1852 0.2625 0.1535 0.042 Uiso 1 1 calc R . .
C4 C 0.30812(16) 0.9473(3) 0.13872(14) 0.0330(7) Uani 1 1 d . . .
C16 C 0.39793(17) 0.4186(4) 0.07637(14) 0.0374(8) Uani 1 1 d . . .
H16 H 0.3782 0.3490 0.0556 0.045 Uiso 1 1 calc R . .
C41 C 0.30444(16) 0.2525(4) 0.22269(16) 0.0361(8) Uani 1 1 d . . .
H41 H 0.2892 0.2373 0.1863 0.043 Uiso 1 1 calc R . .
C51 C 0.09661(16) 0.5077(4) 0.22796(15) 0.0362(8) Uani 1 1 d . . .
H51 H 0.0982 0.5766 0.2023 0.043 Uiso 1 1 calc R . .
C23 C 0.12285(17) 0.8246(4) 0.29645(14) 0.0369(8) Uani 1 1 d . . .
H23 H 0.0966 0.7564 0.2813 0.044 Uiso 1 1 calc R . .
C48 C 0.08909(18) 0.3038(4) 0.29996(15) 0.0400(8) Uani 1 1 d . . .
H48 H 0.0866 0.2317 0.3240 0.048 Uiso 1 1 calc R . .
C52 C 0.24101(17) 0.6971(4) 0.38420(14) 0.0350(8) Uani 1 1 d . . .
C18 C 0.48097(17) 0.5707(4) 0.09349(14) 0.0386(8) Uani 1 1 d . . .
H18 H 0.5184 0.6063 0.0844 0.046 Uiso 1 1 calc R . .
C27 C 0.21088(18) 0.9650(4) 0.29395(15) 0.0381(8) Uani 1 1 d . . .
H27 H 0.2455 0.9928 0.2774 0.046 Uiso 1 1 calc R . .
C50 C 0.04086(17) 0.4765(4) 0.24582(17) 0.0406(8) Uani 1 1 d . . .
H50 H 0.0052 0.5245 0.2328 0.049 Uiso 1 1 calc R . .
C29 C 0.10429(16) 1.0648(4) 0.19565(16) 0.0377(8) Uani 1 1 d . . .
H29 H 0.1180 1.0889 0.2316 0.045 Uiso 1 1 calc R . .
C13 C 0.44409(18) 0.5401(4) 0.27560(14) 0.0393(8) Uani 1 1 d . . .
H13 H 0.4289 0.4536 0.2673 0.047 Uiso 1 1 calc R . .
C33 C 0.10168(17) 0.9117(4) 0.12259(14) 0.0390(8) Uani 1 1 d . . .
H33 H 0.1134 0.8298 0.1080 0.047 Uiso 1 1 calc R . .
C45 C 0.30677(18) 0.3777(4) 0.30322(15) 0.0423(9) Uani 1 1 d . . .
H45 H 0.2933 0.4507 0.3228 0.051 Uiso 1 1 calc R . .
C49 C 0.03732(17) 0.3758(4) 0.28246(16) 0.0413(9) Uani 1 1 d . . .
H49 H -0.0004 0.3560 0.2956 0.050 Uiso 1 1 calc R . .
C20 C 0.32878(19) 1.0556(4) 0.10344(18) 0.0451(10) Uani 1 1 d . . .
H20A H 0.3558 1.1167 0.1252 0.068 Uiso 1 1 calc R . .
H20B H 0.2932 1.1043 0.0868 0.068 Uiso 1 1 calc R . .
H20C H 0.3508 1.0164 0.0754 0.068 Uiso 1 1 calc R . .
C9 C 0.44151(17) 0.7738(4) 0.26043(14) 0.0359(8) Uani 1 1 d . . .
H9 H 0.4243 0.8494 0.2419 0.043 Uiso 1 1 calc R . .
C58 C 0.23387(17) 0.6494(4) 0.47204(14) 0.0370(8) Uani 1 1 d . . .
C36 C 0.19385(19) 0.5255(4) 0.05091(15) 0.0432(9) Uani 1 1 d . . .
H36 H 0.1948 0.5935 0.0248 0.052 Uiso 1 1 calc R . .
C12 C 0.4915(2) 0.5570(5) 0.31639(16) 0.0494(10) Uani 1 1 d . . .
H12 H 0.5083 0.4823 0.3358 0.059 Uiso 1 1 calc R . .
C42 C 0.34836(18) 0.1662(4) 0.24829(17) 0.0440(9) Uani 1 1 d . . .
H42 H 0.3626 0.0935 0.2290 0.053 Uiso 1 1 calc R . .
C57 C 0.28097(17) 0.7341(4) 0.47068(14) 0.0359(8) Uani 1 1 d . . .
C59 C 0.2062(2) 0.5991(5) 0.51984(16) 0.0566(12) Uani 1 1 d . . .
H59A H 0.2297 0.6317 0.5526 0.085 Uiso 1 1 calc R . .
H59B H 0.2066 0.5019 0.5197 0.085 Uiso 1 1 calc R . .
H59C H 0.1640 0.6307 0.5186 0.085 Uiso 1 1 calc R . .
C26 C 0.2016(2) 1.0162(4) 0.34416(16) 0.0466(10) Uani 1 1 d . . .
H26 H 0.2289 1.0807 0.3606 0.056 Uiso 1 1 calc R . .
C10 C 0.48921(19) 0.7900(4) 0.30084(16) 0.0453(9) Uani 1 1 d . . .
H10 H 0.5048 0.8762 0.3094 0.054 Uiso 1 1 calc R . .
C43 C 0.37066(18) 0.1859(4) 0.30047(18) 0.0450(9) Uani 1 1 d . . .
H43 H 0.4005 0.1273 0.3175 0.054 Uiso 1 1 calc R . .
C56 C 0.32161(19) 0.7889(4) 0.51619(15) 0.0445(9) Uani 1 1 d . . .
H56A H 0.3150 0.8847 0.5186 0.067 Uiso 1 1 calc R . .
H56B H 0.3642 0.7716 0.5106 0.067 Uiso 1 1 calc R . .
H56C H 0.3125 0.7465 0.5496 0.067 Uiso 1 1 calc R . .
C24 C 0.1145(2) 0.8753(5) 0.34670(16) 0.0478(10) Uani 1 1 d . . .
H24 H 0.0823 0.8424 0.3652 0.057 Uiso 1 1 calc R . .
C25 C 0.1527(2) 0.9735(5) 0.37012(16) 0.0526(11) Uani 1 1 d . . .
H25 H 0.1455 1.0110 0.4036 0.063 Uiso 1 1 calc R . .
C11 C 0.51402(19) 0.6815(5) 0.32851(17) 0.0500(10) Uani 1 1 d . . .
H11 H 0.5468 0.6928 0.3560 0.060 Uiso 1 1 calc R . .
C30 C 0.06556(18) 1.1489(4) 0.16425(19) 0.0482(10) Uani 1 1 d . . .
H30 H 0.0525 1.2295 0.1789 0.058 Uiso 1 1 calc R . .
C38 C 0.17309(19) 0.3004(4) 0.07341(16) 0.0424(9) Uani 1 1 d . . .
H38 H 0.1606 0.2133 0.0628 0.051 Uiso 1 1 calc R . .
C32 C 0.06318(19) 0.9964(5) 0.09136(17) 0.0513(10) Uani 1 1 d . . .
H32 H 0.0485 0.9725 0.0556 0.062 Uiso 1 1 calc R . .
C62 C 0.1924(2) 0.3845(4) 0.41393(17) 0.0507(10) Uani 1 1 d . . .
H62A H 0.2302 0.3724 0.3972 0.076 Uiso 1 1 calc R . .
H62B H 0.1627 0.3169 0.4005 0.076 Uiso 1 1 calc R . .
H62C H 0.2011 0.3759 0.4529 0.076 Uiso 1 1 calc R . .
C44 C 0.3500(2) 0.2907(5) 0.32857(18) 0.0516(10) Uani 1 1 d . . .
H44 H 0.3651 0.3040 0.3651 0.062 Uiso 1 1 calc R . .
C37 C 0.17623(19) 0.3984(4) 0.03530(15) 0.0440(9) Uani 1 1 d . . .
H37 H 0.1663 0.3785 -0.0017 0.053 Uiso 1 1 calc R . .
C31 C 0.04615(19) 1.1164(5) 0.11239(19) 0.0521(11) Uani 1 1 d . . .
H31 H 0.0209 1.1760 0.0906 0.063 Uiso 1 1 calc R . .
C60 C 0.16636(19) 0.5222(4) 0.40022(16) 0.0436(9) Uani 1 1 d . . .
H60 H 0.1600 0.5282 0.3602 0.052 Uiso 1 1 calc R . .
C61 C 0.1044(2) 0.5421(5) 0.4203(2) 0.0614(12) Uani 1 1 d . . .
H61A H 0.1058 0.5105 0.4573 0.092 Uiso 1 1 calc R . .
H61B H 0.0735 0.4920 0.3975 0.092 Uiso 1 1 calc R . .
H61C H 0.0939 0.6366 0.4188 0.092 Uiso 1 1 calc R . .
C53 C 0.3317(2) 0.8457(5) 0.39546(17) 0.0577(12) Uani 1 1 d . . .
H53 H 0.3174 0.8641 0.3569 0.069 Uiso 1 1 calc R . .
C55 C 0.3397(3) 0.9802(6) 0.4236(2) 0.0792(18) Uani 1 1 d . . .
H55A H 0.3001 1.0117 0.4327 0.119 Uiso 1 1 calc R . .
H55B H 0.3564 1.0442 0.3997 0.119 Uiso 1 1 calc R . .
H55C H 0.3678 0.9708 0.4565 0.119 Uiso 1 1 calc R . .
C54 C 0.3900(2) 0.7707(8) 0.3963(2) 0.086(2) Uani 1 1 d . . .
H54A H 0.4090 0.7630 0.4334 0.129 Uiso 1 1 calc R . .
H54B H 0.4177 0.8178 0.3748 0.129 Uiso 1 1 calc R . .
H54C H 0.3818 0.6819 0.3814 0.129 Uiso 1 1 calc R . .
C63 C 0.0113(9) 0.6011(16) 0.0985(4) 0.109(5) Uiso 0.50 1 d PD A -1
H63A H -0.0203 0.5382 0.1065 0.163 Uiso 0.50 1 calc PR A -1
H63B H 0.0052 0.6856 0.1165 0.163 Uiso 0.50 1 calc PR A -1
H63C H 0.0516 0.5653 0.1114 0.163 Uiso 0.50 1 calc PR A -1
C65 C 0.0006(7) 0.4849(10) 0.0104(3) 0.071(3) Uiso 0.50 1 d PD A -1
H65A H 0.0341 0.4255 0.0250 0.085 Uiso 0.50 1 calc PR A -1
H65B H -0.0387 0.4437 0.0168 0.085 Uiso 0.50 1 calc PR A -1
C66 C 0.0030(7) 0.5074(11) -0.0499(3) 0.097(4) Uiso 0.50 1 d PD A -1
H66A H 0.0391 0.5622 -0.0555 0.116 Uiso 0.50 1 calc PR A -1
H66B H -0.0340 0.5557 -0.0651 0.116 Uiso 0.50 1 calc PR A -1
C64 C 0.0073(8) 0.6235(11) 0.0379(4) 0.102(4) Uiso 0.50 1 d PD A -1
H64A H 0.0446 0.6684 0.0285 0.123 Uiso 0.50 1 calc PR A -1
H64B H -0.0283 0.6799 0.0259 0.123 Uiso 0.50 1 calc PR A -1
C67 C 0.0070(8) 0.3729(13) -0.0787(5) 0.098(4) Uiso 0.50 1 d PD A -1
H67A H 0.0239 0.3060 -0.0530 0.147 Uiso 0.50 1 calc PR A -1
H67B H 0.0334 0.3818 -0.1075 0.147 Uiso 0.50 1 calc PR A -1
H67C H -0.0339 0.3456 -0.0940 0.147 Uiso 0.50 1 calc PR A -1
C68 C 0.5751(6) 0.8736(15) 0.0225(6) 0.093(4) Uiso 0.50 1 d PDU B -1
H68A H 0.6186 0.8768 0.0176 0.139 Uiso 0.50 1 calc PR B -1
H68B H 0.5583 0.7872 0.0106 0.139 Uiso 0.50 1 calc PR B -1
H68C H 0.5700 0.8865 0.0605 0.139 Uiso 0.50 1 calc PR B -1
C70 C 0.4743(6) 0.9806(16) -0.0042(6) 0.182(6) Uiso 0.50 1 d PDU B -1
H70A H 0.4686 0.9925 0.0341 0.218 Uiso 0.50 1 calc PR B -1
H70B H 0.4571 0.8933 -0.0158 0.218 Uiso 0.50 1 calc PR B -1
C69 C 0.5415(7) 0.983(2) -0.0106(8) 0.180(7) Uiso 0.50 1 d PDU B -1
H69A H 0.5588 1.0700 0.0011 0.216 Uiso 0.50 1 calc PR B -1
H69B H 0.5473 0.9706 -0.0489 0.216 Uiso 0.50 1 calc PR B -1
C72 C 0.3726(6) 1.0868(17) -0.0306(7) 0.119(5) Uiso 0.50 1 d PDU B -1
H72A H 0.3519 1.1585 -0.0519 0.178 Uiso 0.50 1 calc PR B -1
H72B H 0.3668 1.0989 0.0073 0.178 Uiso 0.50 1 calc PR B -1
H72C H 0.3553 1.0013 -0.0432 0.178 Uiso 0.50 1 calc PR B -1
C71 C 0.4405(6) 1.090(2) -0.0371(8) 0.169(7) Uiso 0.50 1 d PDU B -1
H71A H 0.4462 1.0778 -0.0754 0.203 Uiso 0.50 1 calc PR B -1
H71B H 0.4576 1.1769 -0.0253 0.203 Uiso 0.50 1 calc PR B -1

loop_
_atom_site_aniso_label
_atom_site_aniso_U_11
_atom_site_aniso_U_22
_atom_site_aniso_U_33
_atom_site_aniso_U_23
_atom_site_aniso_U_13
_atom_site_aniso_U_12
Co1 0.0435(3) 0.0373(3) 0.0286(3) 0.00019(19) 0.0089(2) 0.0010(2)
Si1 0.0273(4) 0.0228(4) 0.0259(4) 0.0018(3) 0.0078(3) -0.0006(3)
N1 0.0298(13) 0.0225(13) 0.0233(12) 0.0011(10) 0.0076(10) -0.0014(10)
N2 0.0380(16) 0.0423(17) 0.0281(14) 0.0036(12) 0.0094(12) -0.0012(13)
N3 0.0445(17) 0.0380(16) 0.0289(14) 0.0003(12) 0.0072(12) -0.0032(13)
C1 0.0284(15) 0.0246(15) 0.0227(14) -0.0007(12) 0.0063(12) -0.0019(12)
C40 0.0296(16) 0.0259(16) 0.0356(17) 0.0066(13) 0.0082(13) -0.0039(13)
C2 0.0282(15) 0.0253(15) 0.0269(15) -0.0031(12) 0.0086(12) 0.0002(12)
C34 0.0280(15) 0.0287(16) 0.0290(16) -0.0010(13) 0.0096(12) 0.0016(13)
C21 0.0279(15) 0.0274(16) 0.0256(15) 0.0008(12) 0.0083(12) 0.0019(12)
C3 0.0327(16) 0.0257(16) 0.0322(16) 0.0012(13) 0.0080(13) 0.0009(13)
C19 0.0339(17) 0.0320(17) 0.0356(18) 0.0016(14) 0.0107(14) 0.0009(14)
C14 0.0310(16) 0.0279(16) 0.0272(15) 0.0043(13) 0.0077(13) 0.0058(13)
C46 0.0322(16) 0.0255(16) 0.0305(16) -0.0020(13) 0.0093(13) -0.0009(13)
C6 0.0283(15) 0.0241(15) 0.0271(15) -0.0002(12) 0.0075(12) -0.0002(12)
C22 0.0345(17) 0.0323(17) 0.0299(17) 0.0000(14) 0.0094(13) 0.0046(14)
C35 0.0427(19) 0.0331(18) 0.0313(17) 0.0009(14) 0.0037(14) -0.0047(15)
C28 0.0276(16) 0.0323(17) 0.0325(17) 0.0041(14) 0.0089(13) -0.0004(13)
C5 0.0301(16) 0.0282(16) 0.0344(17) 0.0021(13) 0.0113(13) -0.0005(13)
C47 0.0347(17) 0.0311(17) 0.0344(17) 0.0033(14) 0.0091(14) -0.0021(14)
C15 0.0341(17) 0.0313(17) 0.0319(17) 0.0007(14) 0.0065(13) 0.0018(14)
C7 0.0287(15) 0.0259(16) 0.0294(16) 0.0007(12) 0.0099(13) -0.0006(13)
C8 0.0285(16) 0.0321(17) 0.0289(16) -0.0003(13) 0.0097(13) 0.0014(13)
C17 0.050(2) 0.043(2) 0.0316(18) 0.0018(15) 0.0138(16) 0.0134(17)
C39 0.0396(19) 0.0294(17) 0.0360(18) -0.0004(14) 0.0076(14) -0.0023(14)
C4 0.0360(18) 0.0278(17) 0.0373(18) 0.0043(14) 0.0133(14) -0.0027(14)
C16 0.045(2) 0.0358(19) 0.0316(17) -0.0020(15) 0.0054(15) 0.0074(16)
C41 0.0357(18) 0.0316(17) 0.0419(19) 0.0035(15) 0.0075(15) 0.0050(15)
C51 0.0321(17) 0.0306(18) 0.047(2) 0.0053(15) 0.0115(15) -0.0006(14)
C23 0.0386(19) 0.040(2) 0.0337(18) 0.0021(15) 0.0131(15) 0.0051(16)
C48 0.044(2) 0.041(2) 0.0378(19) 0.0052(16) 0.0140(16) -0.0066(16)
C52 0.0399(19) 0.0361(18) 0.0303(17) 0.0012(14) 0.0096(14) 0.0035(15)
C18 0.0354(18) 0.045(2) 0.0373(19) 0.0069(16) 0.0139(15) 0.0065(16)
C27 0.042(2) 0.038(2) 0.0342(18) -0.0038(15) 0.0035(15) 0.0035(16)
C50 0.0289(17) 0.0374(19) 0.057(2) 0.0008(17) 0.0117(16) 0.0010(15)
C29 0.0338(18) 0.0323(18) 0.048(2) 0.0025(16) 0.0111(15) 0.0021(15)
C13 0.049(2) 0.0356(19) 0.0329(18) -0.0018(15) 0.0037(15) 0.0094(16)
C33 0.0366(19) 0.048(2) 0.0335(18) 0.0031(16) 0.0076(15) 0.0047(16)
C45 0.049(2) 0.039(2) 0.039(2) 0.0021(16) 0.0031(16) 0.0037(17)
C49 0.0333(18) 0.044(2) 0.049(2) -0.0013(17) 0.0194(16) -0.0057(16)
C20 0.044(2) 0.036(2) 0.059(2) 0.0198(18) 0.0238(18) 0.0047(17)
C9 0.0393(19) 0.0351(19) 0.0341(18) -0.0011(14) 0.0079(14) -0.0026(15)
C58 0.043(2) 0.042(2) 0.0267(17) 0.0009(15) 0.0080(14) -0.0019(16)
C36 0.055(2) 0.045(2) 0.0301(18) 0.0055(16) 0.0028(16) -0.0080(18)
C12 0.054(2) 0.052(2) 0.040(2) -0.0080(18) -0.0059(18) 0.020(2)
C42 0.039(2) 0.0335(19) 0.060(3) 0.0066(18) 0.0083(18) 0.0079(16)
C57 0.0423(19) 0.0372(19) 0.0293(17) 0.0013(14) 0.0087(14) 0.0027(15)
C59 0.069(3) 0.071(3) 0.031(2) 0.0042(19) 0.0111(19) -0.024(2)
C26 0.065(3) 0.039(2) 0.0347(19) -0.0062(16) -0.0018(18) 0.0121(19)
C10 0.043(2) 0.053(2) 0.040(2) -0.0109(18) 0.0078(16) -0.0104(18)
C43 0.0339(19) 0.042(2) 0.059(2) 0.0187(19) 0.0022(17) 0.0003(16)
C56 0.050(2) 0.050(2) 0.0333(19) 0.0001(17) 0.0042(16) -0.0076(18)
C24 0.053(2) 0.056(3) 0.037(2) 0.0042(18) 0.0202(17) 0.016(2)
C25 0.076(3) 0.053(3) 0.0305(19) -0.0061(18) 0.0114(19) 0.020(2)
C11 0.039(2) 0.066(3) 0.044(2) -0.009(2) -0.0024(17) 0.007(2)
C30 0.041(2) 0.036(2) 0.069(3) 0.0110(19) 0.0135(19) 0.0070(17)
C38 0.051(2) 0.037(2) 0.039(2) -0.0090(16) 0.0064(17) -0.0050(17)
C32 0.043(2) 0.074(3) 0.037(2) 0.011(2) 0.0026(17) 0.004(2)
C62 0.063(3) 0.042(2) 0.046(2) -0.0002(18) 0.0034(19) -0.007(2)
C44 0.054(2) 0.055(3) 0.043(2) 0.0123(19) -0.0067(18) 0.004(2)
C37 0.052(2) 0.049(2) 0.0313(18) -0.0079(16) 0.0058(16) -0.0038(18)
C31 0.043(2) 0.051(2) 0.063(3) 0.021(2) 0.0092(19) 0.0106(19)
C60 0.051(2) 0.044(2) 0.0359(19) 0.0012(16) 0.0030(16) -0.0067(18)
C61 0.046(2) 0.067(3) 0.070(3) -0.005(2) 0.005(2) -0.009(2)
C53 0.053(3) 0.083(3) 0.038(2) 0.013(2) 0.0083(18) -0.019(2)
C55 0.098(4) 0.078(4) 0.058(3) 0.020(3) -0.009(3) -0.047(3)
C54 0.047(3) 0.162(7) 0.053(3) -0.005(3) 0.019(2) -0.006(3)

loop_
_atom_type_symbol
_atom_type_description
_atom_type_scat_dispersion_real
_atom_type_scat_dispersion_imag
_atom_type_scat_source
C C 0.0033 0.0016 'International Tables Vol C Tables 4.2.6.8 and 6.1.1.4'
H H 0.0000 0.0000 'International Tables Vol C Tables 4.2.6.8 and 6.1.1.4'
N N 0.0061 0.0033 'International Tables Vol C Tables 4.2.6.8 and 6.1.1.4'
Si Si 0.0817 0.0704 'International Tables Vol C Tables 4.2.6.8 and 6.1.1.4'
Co Co 0.3494 0.9721 'International Tables Vol C Tables 4.2.6.8 and 6.1.1.4'

loop_
_geom_angle_atom_site_label_1
_geom_angle_atom_site_label_2
_geom_angle_atom_site_label_3
_geom_angle
N1 Co1 C52 140.16(13)
N1 Co1 C22 94.79(12)
C52 Co1 C22 123.95(14)
N1 Co1 C23 115.21(12)
C52 Co1 C23 102.98(13)
C22 Co1 C23 35.86(12)
N1 Si1 C46 110.42(14)
N1 Si1 C34 114.40(14)
C46 Si1 C34 103.78(15)
N1 Si1 C40 111.44(14)
C46 Si1 C40 105.74(14)
C34 Si1 C40 110.45(15)
C1 N1 Si1 127.9(2)
C1 N1 Co1 112.9(2)
Si1 N1 Co1 117.99(14)
C52 N2 C57 111.7(3)
C52 N2 C53 122.8(3)
C57 N2 C53 125.3(3)
C52 N3 C58 111.1(3)
C52 N3 C60 122.2(3)
C58 N3 C60 125.9(3)
N1 C1 C6 124.4(3)
N1 C1 C2 118.1(3)
C6 C1 C2 117.5(3)
C45 C40 C41 117.1(3)
C45 C40 Si1 118.3(3)
C41 C40 Si1 124.6(3)
C3 C2 C1 121.1(3)
C3 C2 C21 122.2(3)
C1 C2 C21 116.6(3)
C39 C34 C35 116.9(3)
C39 C34 Si1 117.8(2)
C35 C34 Si1 125.1(3)
C28 C21 C2 113.1(3)
C28 C21 C22 112.9(3)
C2 C21 C22 110.9(3)
C2 C3 C4 121.4(3)
C14 C19 C18 120.7(3)
C15 C14 C19 118.5(3)
C15 C14 C7 119.4(3)
C19 C14 C7 122.1(3)
C47 C46 C51 116.1(3)
C47 C46 Si1 123.4(3)
C51 C46 Si1 120.3(2)
C5 C6 C1 119.1(3)
C5 C6 C7 119.7(3)
C1 C6 C7 121.1(3)
C27 C22 C23 116.9(3)
C27 C22 C21 121.5(3)
C23 C22 C21 120.2(3)
C27 C22 Co1 90.4(2)
C23 C22 Co1 84.1(2)
C21 C22 Co1 106.9(2)
C36 C35 C34 121.3(3)
C33 C28 C29 118.3(3)
C33 C28 C21 118.7(3)
C29 C28 C21 123.0(3)
C4 C5 C6 123.4(3)
C48 C47 C46 122.0(3)
C14 C15 C16 120.9(3)
C6 C7 C8 114.7(3)
C6 C7 C14 112.3(3)
C8 C7 C14 110.4(3)
C9 C8 C13 118.2(3)
C9 C8 C7 123.8(3)
C13 C8 C7 117.9(3)
C16 C17 C18 119.4(3)
C38 C39 C34 122.1(3)
C5 C4 C3 117.5(3)
C5 C4 C20 121.6(3)
C3 C4 C20 120.9(3)
C17 C16 C15 120.4(4)
C40 C41 C42 120.8(4)
C50 C51 C46 122.3(3)
C24 C23 C22 120.8(4)
C24 C23 Co1 107.3(3)
C22 C23 Co1 60.09(19)
C49 C48 C47 120.1(3)
N2 C52 N3 104.2(3)
N2 C52 Co1 127.9(3)
N3 C52 Co1 127.6(3)
C17 C18 C19 120.1(3)
C26 C27 C22 121.3(4)
C49 C50 C51 119.9(4)
C30 C29 C28 120.7(4)
C8 C13 C12 120.9(4)
C32 C33 C28 120.7(4)
C40 C45 C44 121.8(4)
C50 C49 C48 119.6(3)
C10 C9 C8 120.7(4)
C57 C58 N3 106.8(3)
C57 C58 C59 128.3(3)
N3 C58 C59 124.6(3)
C37 C36 C35 120.0(4)
C11 C12 C13 120.0(4)
C43 C42 C41 120.5(4)
C58 C57 N2 106.2(3)
C58 C57 C56 128.4(3)
N2 C57 C56 125.5(3)
C25 C26 C27 120.4(4)
C11 C10 C9 120.2(4)
C42 C43 C44 119.9(4)
C25 C24 C23 120.8(4)
C26 C25 C24 119.3(4)
C12 C11 C10 120.1(4)
C31 C30 C29 120.3(4)
C37 C38 C39 119.6(4)
C33 C32 C31 119.8(4)
C43 C44 C45 119.8(4)
C38 C37 C36 120.0(4)
C30 C31 C32 120.1(4)
N3 C60 C61 113.1(4)
N3 C60 C62 110.7(3)
C61 C60 C62 112.1(4)
N2 C53 C54 110.6(5)
N2 C53 C55 112.7(4)
C54 C53 C55 112.7(5)
C66 C65 C64 106.9(6)
C65 C66 C67 109.9(7)
C63 C64 C65 107.4(7)
C69 C70 C71 111.3(8)
C70 C69 C68 111.0(8)
C70 C71 C72 111.1(8)

loop_
_geom_bond_atom_site_label_1
_geom_bond_atom_site_label_2
_geom_bond_distance
Co1 N1 1.979(3)
Co1 C52 2.009(4)
Co1 C22 2.103(3)
Co1 C23 2.413(4)
Si1 N1 1.704(3)
Si1 C46 1.890(3)
Si1 C34 1.891(3)
Si1 C40 1.895(3)
N1 C1 1.403(4)
N2 C52 1.357(5)
N2 C57 1.399(4)
N2 C53 1.477(5)
N3 C52 1.360(5)
N3 C58 1.401(5)
N3 C60 1.466(5)
C1 C6 1.414(4)
C1 C2 1.424(4)
C40 C45 1.389(5)
C40 C41 1.397(5)
C2 C3 1.386(4)
C2 C21 1.521(4)
C34 C39 1.398(5)
C34 C35 1.401(5)
C21 C28 1.520(5)
C21 C22 1.523(4)
C3 C4 1.397(5)
C19 C14 1.393(5)
C19 C18 1.397(5)
C14 C15 1.388(5)
C14 C7 1.532(4)
C46 C47 1.396(5)
C46 C51 1.406(5)
C6 C5 1.402(4)
C6 C7 1.522(4)
C22 C27 1.406(5)
C22 C23 1.421(5)
C35 C36 1.401(5)
C28 C33 1.393(5)
C28 C29 1.393(5)
C5 C4 1.376(5)
C47 C48 1.392(5)
C15 C16 1.395(5)
C7 C8 1.523(5)
C8 C9 1.391(5)
C8 C13 1.391(5)
C17 C16 1.378(5)
C17 C18 1.391(6)
C39 C38 1.394(5)
C4 C20 1.507(5)
C41 C42 1.404(5)
C51 C50 1.389(5)
C23 C24 1.390(5)
C48 C49 1.384(6)
C27 C26 1.396(5)
C50 C49 1.377(6)
C29 C30 1.387(6)
C13 C12 1.391(6)
C33 C32 1.385(6)
C45 C44 1.396(6)
C9 C10 1.389(6)
C58 C57 1.348(5)
C58 C59 1.492(5)
C36 C37 1.383(6)
C12 C11 1.371(6)
C42 C43 1.361(6)
C57 C56 1.479(5)
C26 C25 1.385(7)
C10 C11 1.377(6)
C43 C44 1.375(6)
C24 C25 1.388(7)
C30 C31 1.364(7)
C38 C37 1.381(6)
C32 C31 1.388(7)
C62 C60 1.527(6)
C60 C61 1.519(6)
C53 C54 1.491(8)
C53 C55 1.531(8)
C63 C64 1.529(8)
C65 C66 1.536(7)
C65 C64 1.559(7)
C66 C67 1.543(7)
C68 C69 1.520(8)
C70 C69 1.508(8)
C70 C71 1.520(8)
C72 C71 1.523(8)
